data_2231731
loop_
_publ_author_name
'Wu, Fu-Zhong'
'Zhang, Ping'

_publ_section_title
;
 2,3,6,3',4'-Penta-<i>O</i>-acetyl-4,1',6'-trichloro-4,1',6'-trideoxysucrose
;
_journal_coeditor_code XU5274
_journal_issue 9
_journal_name_full 'Acta Crystallographica Section E'
_journal_page_first o2323
_journal_paper_doi 10.1107/S1600536811032120
_journal_volume 67
_journal_year 2011
_chemical_formula_iupac 'C22 H29 Cl3 O13'
_chemical_formula_moiety 'C22 H29 Cl3 O13'
_chemical_formula_sum 'C22 H29 Cl3 O13'
_chemical_formula_weight 607.80
_chemical_name_systematic
;
2,3,6,3',4'-Penta-<i>O</i>-acetyl-4,1',6'-trichloro-4,1',6'-trideoxysucrose
;
_space_group_IT_number 19
_symmetry_cell_setting orthorhombic
_symmetry_space_group_name_Hall 'P 2ac 2ab'
_symmetry_space_group_name_H-M 'P 21 21 21'
_atom_sites_solution_hydrogens geom
_atom_sites_solution_primary direct
_atom_sites_solution_secondary difmap
_audit_creation_method SHELXL-97
_cell_angle_alpha 90.00
_cell_angle_beta 90.00
_cell_angle_gamma 90.00
_cell_formula_units_Z 4
_cell_length_a 8.9813(6)
_cell_length_b 15.5062(10)
_cell_length_c 19.9737(13)
_cell_measurement_reflns_used 6865
_cell_measurement_temperature 293(2)
_cell_measurement_theta_max 25.6
_cell_measurement_theta_min 2.4
_cell_volume 2781.7(3)
_computing_cell_refinement 'SAINT (Bruker, 2002)'
_computing_data_collection 'SMART (Bruker, 2002)'
_computing_data_reduction 'SAINT (Bruker, 2002)'
_computing_molecular_graphics 'SHELXTL (Sheldrick, 2008)'
_computing_publication_material 'SHELXTL (Sheldrick, 2008)'
_computing_structure_refinement 'SHELXTL (Sheldrick, 2008)'
_computing_structure_solution 'SHELXTL (Sheldrick, 2008)'
_diffrn_ambient_temperature 293(2)
_diffrn_measured_fraction_theta_full 0.999
_diffrn_measured_fraction_theta_max 0.999
_diffrn_measurement_device_type 'Bruker SMART CCD area-detector'
_diffrn_measurement_method '\f and \w'
_diffrn_radiation_monochromator graphite
_diffrn_radiation_source 'fine-focus sealed tube'
_diffrn_radiation_type MoK\a
_diffrn_radiation_wavelength 0.71073
_diffrn_reflns_av_R_equivalents 0.0210
_diffrn_reflns_av_sigmaI/netI 0.0244
_diffrn_reflns_limit_h_max 11
_diffrn_reflns_limit_h_min -10
_diffrn_reflns_limit_k_max 12
_diffrn_reflns_limit_k_min -19
_diffrn_reflns_limit_l_max 24
_diffrn_reflns_limit_l_min -24
_diffrn_reflns_number 15159
_diffrn_reflns_theta_full 26.00
_diffrn_reflns_theta_max 26.00
_diffrn_reflns_theta_min 2.04
_exptl_absorpt_coefficient_mu 0.392
_exptl_absorpt_correction_T_max 1.00000
_exptl_absorpt_correction_T_min 0.77724
_exptl_absorpt_correction_type multi-scan
_exptl_absorpt_process_details '(SADABS; Bruker, 2002)'
_exptl_crystal_colour colourless
_exptl_crystal_density_diffrn 1.451
_exptl_crystal_density_method 'not measured'
_exptl_crystal_description prism
_exptl_crystal_F_000 1264
_exptl_crystal_size_max 0.37
_exptl_crystal_size_mid 0.31
_exptl_crystal_size_min 0.21
_refine_diff_density_max 0.323
_refine_diff_density_min -0.191
_refine_ls_abs_structure_details 'Flack (1983), 2367 Friedel pairs'
_refine_ls_abs_structure_Flack 0.00(5)
_refine_ls_extinction_method none
_refine_ls_goodness_of_fit_ref 1.061
_refine_ls_hydrogen_treatment constr
_refine_ls_matrix_type full
_refine_ls_number_parameters 348
_refine_ls_number_reflns 5463
_refine_ls_number_restraints 0
_refine_ls_restrained_S_all 1.061
_refine_ls_R_factor_all 0.0402
_refine_ls_R_factor_gt 0.0371
_refine_ls_shift/su_max 0.007
_refine_ls_shift/su_mean 0.000
_refine_ls_structure_factor_coef Fsqd
_refine_ls_weighting_details 'calc w=1/[\s^2^(Fo^2^)+(0.0561P)^2^+0.3705P] where P=(Fo^2^+2Fc^2^)/3'
_refine_ls_weighting_scheme calc
_refine_ls_wR_factor_gt 0.0953
_refine_ls_wR_factor_ref 0.0978
_reflns_number_gt 5081
_reflns_number_total 5463
_reflns_threshold_expression I>2sigma(I)
_cod_data_source_file xu5274.cif
_cod_data_source_block I
_cod_database_code 2231731
_cod_database_fobs_code 2231731

loop_
_symmetry_equiv_pos_as_xyz
'x, y, z'
'-x+1/2, -y, z+1/2'
'-x, y+1/2, -z+1/2'
'x+1/2, -y+1/2, -z'

loop_
_atom_site_type_symbol
_atom_site_label
_atom_site_fract_x
_atom_site_fract_y
_atom_site_fract_z
_atom_site_U_iso_or_equiv
_atom_site_adp_type
_atom_site_calc_flag
_atom_site_refinement_flags
_atom_site_occupancy
_atom_site_symmetry_multiplicity
Cl Cl1 0.18975(7) 0.24388(4) -0.12651(3) 0.05417(15) Uani d . 1 1
Cl Cl2 0.09410(10) 0.70991(4) 0.09992(4) 0.0764(2) Uani d . 1 1
Cl Cl3 0.38581(8) 0.40249(5) 0.17639(5) 0.0757(2) Uani d . 1 1
O O1 0.16446(17) 0.35433(9) 0.00841(7) 0.0428(3) Uani d . 1 1
O O2 0.0328(2) 0.21775(11) 0.08279(9) 0.0582(5) Uani d . 1 1
O O3 0.1521(3) 0.09365(15) 0.09253(11) 0.0966(9) Uani d . 1 1
O O4 0.0716(2) 0.39925(11) -0.18950(8) 0.0562(4) Uani d . 1 1
O O5 -0.1314(2) 0.32350(16) -0.21651(11) 0.0778(6) Uani d . 1 1
O O6 0.14003(19) 0.53711(9) -0.10439(8) 0.0482(4) Uani d . 1 1
O O7 0.3616(3) 0.54004(15) -0.15533(15) 0.0985(8) Uani d . 1 1
O O8 0.02654(16) 0.48044(9) 0.01512(7) 0.0415(3) Uani d . 1 1
O O9 0.15910(17) 0.51900(10) 0.11205(7) 0.0447(3) Uani d . 1 1
O O10 -0.23093(18) 0.51482(10) 0.07552(8) 0.0484(4) Uani d . 1 1
O O11 -0.2683(3) 0.65461(13) 0.05707(14) 0.0862(7) Uani d . 1 1
O O12 -0.1484(2) 0.47132(10) 0.21759(8) 0.0522(4) Uani d . 1 1
O O13 -0.1041(3) 0.33524(11) 0.24732(9) 0.0669(5) Uani d . 1 1
C C1 0.0421(2) 0.30399(14) -0.01580(11) 0.0421(5) Uani d . 1 1
H H1 -0.0509 0.3286 0.0013 0.050 Uiso calc R 1 1
C C2 0.0366(2) 0.30306(14) -0.09186(11) 0.0403(4) Uani d . 1 1
H H2 -0.0562 0.2750 -0.1058 0.048 Uiso calc R 1 1
C C3 0.0374(2) 0.39501(13) -0.11934(10) 0.0417(5) Uani d . 1 1
H H3 -0.0595 0.4220 -0.1111 0.050 Uiso calc R 1 1
C C4 0.1589(2) 0.44793(13) -0.08635(11) 0.0403(5) Uani d . 1 1
H H4 0.2559 0.4280 -0.1026 0.048 Uiso calc R 1 1
C C5 0.1564(2) 0.44207(13) -0.01042(11) 0.0398(5) Uani d . 1 1
H H5 0.2433 0.4725 0.0075 0.048 Uiso calc R 1 1
C C6 0.0430(3) 0.54111(14) 0.06840(10) 0.0410(5) Uani d . 1 1
C C7 -0.0980(2) 0.53377(14) 0.11150(10) 0.0424(5) Uani d . 1 1
H H7 -0.1114 0.5867 0.1376 0.051 Uiso calc R 1 1
C C8 -0.0613(3) 0.46004(15) 0.15774(11) 0.0445(5) Uani d . 1 1
H H8 -0.0838 0.4046 0.1365 0.053 Uiso calc R 1 1
C C9 0.1065(3) 0.47010(14) 0.16894(10) 0.0449(5) Uani d . 1 1
H H9 0.1240 0.5030 0.2101 0.054 Uiso calc R 1 1
C C10 0.0605(3) 0.21462(15) 0.01212(13) 0.0539(6) Uani d . 1 1
H H10A -0.0091 0.1755 -0.0092 0.065 Uiso calc R 1 1
H H10B 0.1607 0.1939 0.0037 0.065 Uiso calc R 1 1
C C11 0.0786(3) 0.14943(14) 0.11772(13) 0.0513(6) Uani d . 1 1
C C12 0.0301(3) 0.15198(16) 0.18838(13) 0.0567(6) Uani d . 1 1
H H12A -0.0737 0.1375 0.1911 0.085 Uiso calc R 1 1
H H12B 0.0455 0.2089 0.2061 0.085 Uiso calc R 1 1
H H12C 0.0870 0.1112 0.2139 0.085 Uiso calc R 1 1
C C13 -0.0184(4) 0.35766(17) -0.23298(13) 0.0618(7) Uani d . 1 1
C C14 0.0489(6) 0.3574(3) -0.30054(15) 0.1107(16) Uani d . 1 1
H H14A 0.1269 0.3151 -0.3023 0.166 Uiso calc R 1 1
H H14B 0.0895 0.4133 -0.3101 0.166 Uiso calc R 1 1
H H14C -0.0259 0.3435 -0.3331 0.166 Uiso calc R 1 1
C C15 0.2519(3) 0.57680(15) -0.13722(12) 0.0542(6) Uani d . 1 1
C C16 0.2162(4) 0.66902(16) -0.14929(15) 0.0766(9) Uani d . 1 1
H H16A 0.3024 0.6978 -0.1668 0.115 Uiso calc R 1 1
H H16B 0.1870 0.6957 -0.1079 0.115 Uiso calc R 1 1
H H16C 0.1360 0.6732 -0.1809 0.115 Uiso calc R 1 1
C C17 0.0780(3) 0.62800(15) 0.03785(12) 0.0502(5) Uani d . 1 1
H H17A -0.0003 0.6435 0.0066 0.060 Uiso calc R 1 1
H H17B 0.1706 0.6242 0.0130 0.060 Uiso calc R 1 1
C C18 -0.3104(3) 0.58228(18) 0.05202(13) 0.0558(6) Uani d . 1 1
C C19 -0.4519(3) 0.5537(2) 0.02097(17) 0.0764(9) Uani d . 1 1
H H19A -0.5134 0.5267 0.0543 0.115 Uiso calc R 1 1
H H19B -0.4310 0.5131 -0.0141 0.115 Uiso calc R 1 1
H H19C -0.5031 0.6026 0.0026 0.115 Uiso calc R 1 1
C C20 -0.1637(3) 0.40117(15) 0.25818(12) 0.0497(5) Uani d . 1 1
C C21 -0.2646(4) 0.42122(19) 0.31566(15) 0.0718(8) Uani d . 1 1
H H21A -0.2709 0.3720 0.3446 0.108 Uiso calc R 1 1
H H21B -0.3620 0.4351 0.2991 0.108 Uiso calc R 1 1
H H21C -0.2257 0.4694 0.3402 0.108 Uiso calc R 1 1
C C22 0.1891(3) 0.38625(16) 0.17245(13) 0.0522(6) Uani d . 1 1
H H22A 0.1653 0.3519 0.1333 0.063 Uiso calc R 1 1
H H22B 0.1569 0.3545 0.2117 0.063 Uiso calc R 1 1

loop_
_atom_site_aniso_label
_atom_site_aniso_U_11
_atom_site_aniso_U_22
_atom_site_aniso_U_33
_atom_site_aniso_U_12
_atom_site_aniso_U_13
_atom_site_aniso_U_23
Cl1 0.0536(3) 0.0469(3) 0.0621(3) 0.0062(3) 0.0132(3) -0.0079(3)
Cl2 0.0967(6) 0.0442(3) 0.0881(5) -0.0107(4) 0.0013(4) -0.0182(3)
Cl3 0.0544(4) 0.0727(5) 0.1000(6) 0.0109(3) -0.0020(4) 0.0109(4)
O1 0.0459(8) 0.0387(7) 0.0437(8) 0.0032(6) -0.0028(6) 0.0014(6)
O2 0.0691(11) 0.0485(9) 0.0569(10) 0.0143(9) 0.0188(9) 0.0138(8)
O3 0.156(2) 0.0704(13) 0.0633(12) 0.0511(16) -0.0096(14) -0.0051(10)
O4 0.0768(12) 0.0511(9) 0.0408(8) -0.0128(9) -0.0033(8) -0.0013(7)
O5 0.0640(12) 0.0976(16) 0.0719(13) -0.0123(12) -0.0156(10) -0.0165(11)
O6 0.0612(9) 0.0342(7) 0.0492(8) 0.0014(7) 0.0071(7) 0.0001(6)
O7 0.0832(16) 0.0680(14) 0.144(2) -0.0071(12) 0.0512(16) 0.0181(14)
O8 0.0402(7) 0.0437(8) 0.0405(7) 0.0026(7) -0.0018(6) -0.0080(6)
O9 0.0444(8) 0.0460(8) 0.0436(8) -0.0028(7) -0.0055(6) -0.0007(6)
O10 0.0451(9) 0.0479(9) 0.0524(8) 0.0026(7) -0.0029(7) -0.0070(7)
O11 0.0912(16) 0.0523(11) 0.1152(18) 0.0098(11) -0.0340(14) -0.0051(12)
O12 0.0643(10) 0.0472(9) 0.0452(8) 0.0014(8) 0.0120(7) -0.0034(7)
O13 0.0935(14) 0.0459(10) 0.0611(11) 0.0005(10) 0.0128(10) -0.0030(8)
C1 0.0393(11) 0.0385(11) 0.0485(11) 0.0020(9) 0.0056(9) -0.0016(9)
C2 0.0357(10) 0.0373(11) 0.0480(11) -0.0008(9) 0.0042(9) -0.0054(9)
C3 0.0472(11) 0.0386(11) 0.0392(11) 0.0020(9) -0.0001(9) -0.0019(9)
C4 0.0444(12) 0.0336(10) 0.0430(11) 0.0009(9) 0.0037(9) -0.0019(8)
C5 0.0358(11) 0.0398(10) 0.0439(11) 0.0010(8) -0.0004(8) -0.0029(8)
C6 0.0457(11) 0.0369(10) 0.0405(10) 0.0012(9) -0.0032(9) -0.0063(9)
C7 0.0458(11) 0.0409(11) 0.0406(11) 0.0009(9) -0.0020(9) -0.0077(9)
C8 0.0501(12) 0.0417(11) 0.0418(11) 0.0013(10) 0.0045(9) -0.0069(9)
C9 0.0556(13) 0.0433(11) 0.0357(10) -0.0005(10) -0.0020(9) -0.0058(9)
C10 0.0616(15) 0.0431(12) 0.0571(14) 0.0010(11) 0.0108(12) 0.0034(10)
C11 0.0585(14) 0.0362(11) 0.0591(13) 0.0015(10) -0.0091(11) 0.0018(10)
C12 0.0630(15) 0.0497(14) 0.0573(14) 0.0026(12) -0.0040(12) 0.0086(11)
C13 0.084(2) 0.0514(14) 0.0502(13) -0.0030(14) -0.0166(13) -0.0065(11)
C14 0.188(5) 0.098(3) 0.0462(15) -0.057(3) -0.001(2) -0.0106(16)
C15 0.0730(17) 0.0422(12) 0.0473(13) -0.0118(12) 0.0048(12) -0.0021(10)
C16 0.123(3) 0.0427(13) 0.0645(17) -0.0157(17) 0.0068(18) 0.0037(12)
C17 0.0589(14) 0.0414(12) 0.0503(12) -0.0015(11) 0.0000(10) -0.0030(10)
C18 0.0555(13) 0.0609(16) 0.0511(13) 0.0152(12) -0.0035(11) -0.0094(12)
C19 0.0586(16) 0.093(2) 0.0774(19) 0.0142(16) -0.0169(15) -0.0131(17)
C20 0.0597(14) 0.0471(13) 0.0422(12) -0.0086(11) 0.0023(10) -0.0077(10)
C21 0.088(2) 0.0648(17) 0.0623(16) -0.0054(16) 0.0263(15) -0.0004(14)
C22 0.0555(13) 0.0489(13) 0.0523(13) 0.0033(11) -0.0045(11) -0.0011(10)

loop_
_atom_type_symbol
_atom_type_description
_atom_type_scat_dispersion_real
_atom_type_scat_dispersion_imag
_atom_type_scat_source
C C 0.0033 0.0016 'International Tables Vol C Tables 4.2.6.8 and 6.1.1.4'
H H 0.0000 0.0000 'International Tables Vol C Tables 4.2.6.8 and 6.1.1.4'
O O 0.0106 0.0060 'International Tables Vol C Tables 4.2.6.8 and 6.1.1.4'
Cl Cl 0.1484 0.1585 'International Tables Vol C Tables 4.2.6.8 and 6.1.1.4'

loop_
_geom_angle_atom_site_label_1
_geom_angle_atom_site_label_2
_geom_angle_atom_site_label_3
_geom_angle
C5 O1 C1 113.30(16)
C11 O2 C10 115.76(19)
C13 O4 C3 118.6(2)
C15 O6 C4 118.21(19)
C5 O8 C6 117.60(16)
C6 O9 C9 111.99(16)
C18 O10 C7 117.29(19)
C20 O12 C8 116.86(18)
O1 C1 C10 107.04(18)
O1 C1 C2 111.57(17)
C10 C1 C2 111.45(18)
O1 C1 H1 108.9
C10 C1 H1 108.9
C2 C1 H1 108.9
C1 C2 C3 110.49(17)
C1 C2 Cl1 111.46(16)
C3 C2 Cl1 109.58(15)
C1 C2 H2 108.4
C3 C2 H2 108.4
Cl1 C2 H2 108.4
O4 C3 C4 104.23(18)
O4 C3 C2 113.23(17)
C4 C3 C2 110.64(18)
O4 C3 H3 109.5
C4 C3 H3 109.5
C2 C3 H3 109.5
O6 C4 C3 109.05(18)
O6 C4 C5 107.80(16)
C3 C4 C5 113.00(18)
O6 C4 H4 109.0
C3 C4 H4 109.0
C5 C4 H4 109.0
O8 C5 O1 110.70(17)
O8 C5 C4 110.45(17)
O1 C5 C4 108.81(17)
O8 C5 H5 108.9
O1 C5 H5 108.9
C4 C5 H5 108.9
O9 C6 O8 112.31(17)
O9 C6 C17 108.34(18)
O8 C6 C17 107.93(18)
O9 C6 C7 104.27(16)
O8 C6 C7 106.46(17)
C17 C6 C7 117.62(19)
O10 C7 C8 109.63(18)
O10 C7 C6 115.08(17)
C8 C7 C6 102.71(17)
O10 C7 H7 109.7
C8 C7 H7 109.7
C6 C7 H7 109.7
O12 C8 C7 107.36(17)
O12 C8 C9 113.64(18)
C7 C8 C9 103.13(18)
O12 C8 H8 110.8
C7 C8 H8 110.8
C9 C8 H8 110.8
O9 C9 C22 109.29(18)
O9 C9 C8 105.08(17)
C22 C9 C8 113.9(2)
O9 C9 H9 109.5
C22 C9 H9 109.5
C8 C9 H9 109.5
O2 C10 C1 108.36(18)
O2 C10 H10A 110.0
C1 C10 H10A 110.0
O2 C10 H10B 110.0
C1 C10 H10B 110.0
H10A C10 H10B 108.4
O3 C11 O2 121.6(2)
O3 C11 C12 125.6(2)
O2 C11 C12 112.8(2)
C11 C12 H12A 109.5
C11 C12 H12B 109.5
H12A C12 H12B 109.5
C11 C12 H12C 109.5
H12A C12 H12C 109.5
H12B C12 H12C 109.5
O5 C13 O4 123.0(3)
O5 C13 C14 126.8(3)
O4 C13 C14 110.1(3)
C13 C14 H14A 109.5
C13 C14 H14B 109.5
H14A C14 H14B 109.5
C13 C14 H14C 109.5
H14A C14 H14C 109.5
H14B C14 H14C 109.5
O7 C15 O6 123.0(2)
O7 C15 C16 126.0(3)
O6 C15 C16 111.0(3)
C15 C16 H16A 109.5
C15 C16 H16B 109.5
H16A C16 H16B 109.5
C15 C16 H16C 109.5
H16A C16 H16C 109.5
H16B C16 H16C 109.5
C6 C17 Cl2 111.80(16)
C6 C17 H17A 109.3
Cl2 C17 H17A 109.3
C6 C17 H17B 109.3
Cl2 C17 H17B 109.3
H17A C17 H17B 107.9
O11 C18 O10 122.3(3)
O11 C18 C19 126.2(3)
O10 C18 C19 111.5(2)
C18 C19 H19A 109.5
C18 C19 H19B 109.5
H19A C19 H19B 109.5
C18 C19 H19C 109.5
H19A C19 H19C 109.5
H19B C19 H19C 109.5
O13 C20 O12 122.6(2)
O13 C20 C21 126.8(2)
O12 C20 C21 110.6(2)
C20 C21 H21A 109.5
C20 C21 H21B 109.5
H21A C21 H21B 109.5
C20 C21 H21C 109.5
H21A C21 H21C 109.5
H21B C21 H21C 109.5
C9 C22 Cl3 111.67(17)
C9 C22 H22A 109.3
Cl3 C22 H22A 109.3
C9 C22 H22B 109.3
Cl3 C22 H22B 109.3
H22A C22 H22B 107.9

loop_
_geom_bond_atom_site_label_1
_geom_bond_atom_site_label_2
_geom_bond_distance
Cl1 C2 1.793(2)
Cl2 C17 1.781(2)
Cl3 C22 1.786(3)
O1 C5 1.414(3)
O1 C1 1.432(3)
O2 C11 1.333(3)
O2 C10 1.434(3)
O3 C11 1.199(3)
O4 C13 1.351(3)
O4 C3 1.436(3)
O5 C13 1.191(4)
O6 C15 1.348(3)
O6 C4 1.439(2)
O7 C15 1.195(3)
O8 C5 1.405(3)
O8 C6 1.428(2)
O9 C6 1.402(3)
O9 C9 1.445(3)
O10 C18 1.350(3)
O10 C7 1.424(3)
O11 C18 1.188(3)
O12 C20 1.364(3)
O12 C8 1.439(3)
O13 C20 1.174(3)
C1 C10 1.503(3)
C1 C2 1.520(3)
C1 H1 0.9800
C2 C3 1.528(3)
C2 H2 0.9800
C3 C4 1.516(3)
C3 H3 0.9800
C4 C5 1.519(3)
C4 H4 0.9800
C5 H5 0.9800
C6 C17 1.512(3)
C6 C7 1.536(3)
C7 C8 1.506(3)
C7 H7 0.9800
C8 C9 1.532(3)
C8 H8 0.9800
C9 C22 1.498(3)
C9 H9 0.9800
C10 H10A 0.9700
C10 H10B 0.9700
C11 C12 1.478(4)
C12 H12A 0.9600
C12 H12B 0.9600
C12 H12C 0.9600
C13 C14 1.479(5)
C14 H14A 0.9600
C14 H14B 0.9600
C14 H14C 0.9600
C15 C16 1.485(4)
C16 H16A 0.9600
C16 H16B 0.9600
C16 H16C 0.9600
C17 H17A 0.9700
C17 H17B 0.9700
C18 C19 1.483(4)
C19 H19A 0.9600
C19 H19B 0.9600
C19 H19C 0.9600
C20 C21 1.495(4)
C21 H21A 0.9600
C21 H21B 0.9600
C21 H21C 0.9600
C22 H22A 0.9700
C22 H22B 0.9700

loop_
_geom_hbond_atom_site_label_D
_geom_hbond_atom_site_label_H
_geom_hbond_atom_site_label_A
_geom_hbond_site_symmetry_A
_geom_hbond_distance_DH
_geom_hbond_distance_HA
_geom_hbond_distance_DA
_geom_hbond_angle_DHA
C12 H12B O13 . 0.96 2.51 3.304(3) 139
C16 H16B O11 4_565 0.96 2.57 3.300(4) 133
C19 H19B O3 4_455 0.96 2.40 3.351(4) 172
C21 H21C O3 3 0.96 2.44 3.396(4) 174
C22 H22A O1 . 0.97 2.49 3.321(3) 143

loop_
_geom_torsion_atom_site_label_1
_geom_torsion_atom_site_label_2
_geom_torsion_atom_site_label_3
_geom_torsion_atom_site_label_4
_geom_torsion
C5 O1 C1 C10 -176.05(17)
C5 O1 C1 C2 61.8(2)
O1 C1 C2 C3 -53.4(2)
C10 C1 C2 C3 -172.96(19)
O1 C1 C2 Cl1 68.7(2)
C10 C1 C2 Cl1 -50.9(2)
C13 O4 C3 C4 -179.9(2)
C13 O4 C3 C2 59.8(3)
C1 C2 C3 O4 164.59(19)
Cl1 C2 C3 O4 41.4(2)
C1 C2 C3 C4 48.0(2)
Cl1 C2 C3 C4 -75.18(19)
C15 O6 C4 C3 -120.1(2)
C15 O6 C4 C5 116.9(2)
O4 C3 C4 O6 68.0(2)
C2 C3 C4 O6 -169.99(16)
O4 C3 C4 C5 -172.15(17)
C2 C3 C4 C5 -50.1(2)
C6 O8 C5 O1 108.77(19)
C6 O8 C5 C4 -130.65(18)
C1 O1 C5 O8 60.5(2)
C1 O1 C5 C4 -61.1(2)
O6 C4 C5 O8 54.3(2)
C3 C4 C5 O8 -66.3(2)
O6 C4 C5 O1 176.01(16)
C3 C4 C5 O1 55.4(2)
C9 O9 C6 O8 -94.3(2)
C9 O9 C6 C17 146.60(17)
C9 O9 C6 C7 20.6(2)
C5 O8 C6 O9 -35.1(2)
C5 O8 C6 C17 84.3(2)
C5 O8 C6 C7 -148.60(17)
C18 O10 C7 C8 155.65(19)
C18 O10 C7 C6 -89.2(2)
O9 C6 C7 O10 -153.05(17)
O8 C6 C7 O10 -34.1(2)
C17 C6 C7 O10 87.0(2)
O9 C6 C7 C8 -34.0(2)
O8 C6 C7 C8 84.92(19)
C17 C6 C7 C8 -153.96(19)
C20 O12 C8 C7 162.76(19)
C20 O12 C8 C9 -83.9(2)
O10 C7 C8 O12 -82.9(2)
C6 C7 C8 O12 154.33(17)
O10 C7 C8 C9 156.84(16)
C6 C7 C8 C9 34.0(2)
C6 O9 C9 C22 123.71(19)
C6 O9 C9 C8 1.1(2)
O12 C8 C9 O9 -138.49(17)
C7 C8 C9 O9 -22.6(2)
O12 C8 C9 C22 101.9(2)
C7 C8 C9 C22 -142.19(19)
C11 O2 C10 C1 -164.5(2)
O1 C1 C10 O2 70.0(2)
C2 C1 C10 O2 -167.7(2)
C10 O2 C11 O3 7.7(4)
C10 O2 C11 C12 -172.8(2)
C3 O4 C13 O5 6.3(4)
C3 O4 C13 C14 -170.4(3)
C4 O6 C15 O7 4.5(4)
C4 O6 C15 C16 -177.7(2)
O9 C6 C17 Cl2 -60.4(2)
O8 C6 C17 Cl2 177.80(15)
C7 C6 C17 Cl2 57.4(2)
C7 O10 C18 O11 4.5(4)
C7 O10 C18 C19 -175.0(2)
C8 O12 C20 O13 3.4(4)
C8 O12 C20 C21 -176.3(2)
O9 C9 C22 Cl3 56.5(2)
C8 C9 C22 Cl3 173.66(16)

loop_
_cod_related_entry_id
_cod_related_entry_database
_cod_related_entry_code
1 ChemSpider 9061862
